data_4125840
loop_
_publ_author_name
'Viart, H\'el\`ene M-F'
'Bachmann, Andreas'
'Kayitare, William'
'Sarpong, Richmond'

_publ_section_title
;
 \b-Carboline Amides as Intrinsic Directing Groups for C(sp(2))-H
 Functionalization.
;
_journal_issue 3
_journal_name_full 'Journal of the American Chemical Society'
_journal_page_first 1325
_journal_page_last 1329
_journal_paper_doi 10.1021/jacs.6b12569
_journal_volume 139
_journal_year 2017
_chemical_formula_sum 'C33 H38 N4 O Si'
_chemical_formula_weight 534.76
_chemical_name_common HV-04-024
_chemical_name_systematic sarpong125
_space_group.centring_type P

_space_group_crystal_system monoclinic
_space_group_IT_number 14
_space_group_name_Hall '-P 2yn'
_space_group_name_H-M_alt 'P 1 21/n 1'
_symmetry_space_group_name_Hall '-P 2yn'
_symmetry_space_group_name_H-M 'P 1 21/n 1'
_atom_sites_solution_hydrogens geom
_atom_sites_solution_primary iterative
_atom_sites_solution_secondary difmap
_audit_creation_method SHELXL-2014/7
_cell_angle_alpha 90
_cell_angle_beta 91.960(4)
_cell_angle_gamma 90
_cell_formula_units_Z 8
_cell_length_a 8.2737(5)
_cell_length_b 14.9975(9)
_cell_length_c 48.440(3)
_cell_measurement_reflns_used 9912
_cell_measurement_temperature 100(2)
_cell_measurement_theta_max 51.04
_cell_measurement_theta_min 3.09
_cell_volume 6007.2(6)
_computing_cell_refinement 'Bruker SAINT'
_computing_data_collection 'Bruker APEX2'
_computing_data_reduction 'Bruker SAINT'
_computing_molecular_graphics ORTEP-32
_computing_publication_material WinGX
_computing_structure_refinement SHELXL-2014
_computing_structure_solution SHELXT-2014
_diffrn_ambient_temperature 100(2)
_diffrn_detector_area_resol_mean 8.366
_diffrn_measured_fraction_theta_full 0.892
_diffrn_measured_fraction_theta_max 0.850
_diffrn_measurement_device_type 'Bruker APEX-II CCD'
_diffrn_measurement_method '\f and \w scans'
_diffrn_radiation_type CuK\a
_diffrn_radiation_wavelength 1.54178
_diffrn_reflns_av_R_equivalents 0.0728
_diffrn_reflns_av_unetI/netI 0.0766
_diffrn_reflns_Laue_measured_fraction_full 0.892
_diffrn_reflns_Laue_measured_fraction_max 0.850
_diffrn_reflns_limit_h_max 6
_diffrn_reflns_limit_h_min -8
_diffrn_reflns_limit_k_max 14
_diffrn_reflns_limit_k_min -14
_diffrn_reflns_limit_l_max 48
_diffrn_reflns_limit_l_min -48
_diffrn_reflns_number 35739
_diffrn_reflns_point_group_measured_fraction_full 0.892
_diffrn_reflns_point_group_measured_fraction_max 0.850
_diffrn_reflns_theta_full 50.000
_diffrn_reflns_theta_max 51.425
_diffrn_reflns_theta_min 3.085
_diffrn_source 'microfocus rotating anode'
_exptl_absorpt_coefficient_mu 0.927
_exptl_absorpt_correction_T_max 0.928
_exptl_absorpt_correction_T_min 0.728
_exptl_absorpt_correction_type multi-scan
_exptl_absorpt_process_details SADABS
_exptl_crystal_colour colorless
_exptl_crystal_density_diffrn 1.183
_exptl_crystal_description needle
_exptl_crystal_F_000 2288
_exptl_crystal_size_max 0.050
_exptl_crystal_size_mid 0.030
_exptl_crystal_size_min 0.020
_refine_diff_density_max 0.391
_refine_diff_density_min -0.352
_refine_diff_density_rms 0.078
_refine_ls_extinction_method none
_refine_ls_goodness_of_fit_ref 1.189
_refine_ls_hydrogen_treatment constr
_refine_ls_matrix_type full
_refine_ls_number_parameters 700
_refine_ls_number_reflns 5593
_refine_ls_number_restraints 0
_refine_ls_restrained_S_all 1.189
_refine_ls_R_factor_all 0.1543
_refine_ls_R_factor_gt 0.1289
_refine_ls_shift/su_max 0.000
_refine_ls_shift/su_mean 0.000
_refine_ls_structure_factor_coef Fsqd
_refine_ls_weighting_details 'w=1/[\s^2^(Fo^2^)+88.9416P] where P=(Fo^2^+2Fc^2^)/3'
_refine_ls_weighting_scheme calc
_refine_ls_wR_factor_gt 0.2818
_refine_ls_wR_factor_ref 0.2911
_reflns_Friedel_coverage 0.000
_reflns_number_gt 4295
_reflns_number_total 5593
_reflns_threshold_expression 'I > 2\s(I)'
_cod_data_source_file ja6b12569_si_002.cif
_cod_data_source_block sarpong125
_cod_depositor_comments
;
The following automatic conversions were performed:

'_space_group.centring_type' value 'primitive' was replaced with the
value 'P' as specified in the replacement file
'/home/antanas/src/cod-tools/trunk/data/replacement-values/replacement_values.lst'.

Automatic conversion script
Id: cif_fix_values 5642 2017-10-24 12:04:52Z antanas 
;
_cod_original_cell_volume 6007.1(6)
_cod_database_code 4125840
_shelx_shelxl_version_number 2014/7
_shelx_space_group_comment
; 
The symmetry employed for this shelxl refinement is uniquely defined 
by the following loop, which should always be used as a source of 
symmetry information in preference to the above space-group names. 
They are only intended as comments. 
;
_shelx_estimated_absorpt_t_min 0.955
_shelx_estimated_absorpt_t_max 0.982

loop_
_space_group_symop_operation_xyz
'x, y, z'
'-x+1/2, y+1/2, -z+1/2'
'-x, -y, -z'
'x-1/2, -y-1/2, z-1/2'

loop_
_atom_site_label
_atom_site_type_symbol
_atom_site_fract_x
_atom_site_fract_y
_atom_site_fract_z
_atom_site_U_iso_or_equiv
_atom_site_adp_type
_atom_site_occupancy
_atom_site_site_symmetry_order
_atom_site_calc_flag
_atom_site_refinement_flags_posn
_atom_site_refinement_flags_adp
_atom_site_refinement_flags_occupancy
_atom_site_disorder_assembly
_atom_site_disorder_group
C1 C -0.2776(15) 0.7462(8) 0.3937(2) 0.034(3) Uani 1 1 d . . . . .
C2 C -0.3478(16) 0.6837(8) 0.4109(2) 0.036(3) Uani 1 1 d . . . . .
C3 C -0.4835(15) 0.6112(8) 0.4436(2) 0.033(3) Uani 1 1 d . . . . .
C4 C -0.5784(14) 0.5930(8) 0.4656(2) 0.031(3) Uani 1 1 d . . . . .
H4 H -0.6265 0.6388 0.4761 0.038 Uiso 1 1 calc R U . . .
C5 C -0.6001(17) 0.5029(9) 0.4715(2) 0.047(4) Uani 1 1 d . . . . .
H5 H -0.6667 0.4864 0.4863 0.056 Uiso 1 1 calc R U . . .
C6 C -0.5258(14) 0.4363(9) 0.4562(2) 0.036(3) Uani 1 1 d . . . . .
H6 H -0.5396 0.3756 0.4612 0.043 Uiso 1 1 calc R U . . .
C7 C -0.4348(16) 0.4566(8) 0.4344(2) 0.038(3) Uani 1 1 d . . . . .
H7 H -0.3881 0.4108 0.4238 0.045 Uiso 1 1 calc R U . . .
C8 C -0.4107(15) 0.5457(8) 0.4279(2) 0.032(3) Uani 1 1 d . . . . .
C9 C -0.3249(15) 0.5918(9) 0.4066(2) 0.039(3) Uani 1 1 d . . . . .
C10 C -0.2241(16) 0.5661(9) 0.3848(2) 0.041(4) Uani 1 1 d . . . . .
H10 H -0.1997 0.5054 0.3814 0.050 Uiso 1 1 calc R U . . .
C11 C -0.1636(16) 0.6338(10) 0.3690(3) 0.047(4) Uani 1 1 d . . . . .
H11 H -0.1011 0.6169 0.3538 0.056 Uiso 1 1 calc R U . . .
C12 C -0.3032(19) 0.8429(9) 0.3981(3) 0.048(4) Uani 1 1 d . . . . .
C13 C -0.2324(17) 0.9945(9) 0.3842(3) 0.048(4) Uani 1 1 d . . . . .
H13A H -0.2599 1.0110 0.4032 0.058 Uiso 1 1 calc R U . . .
H13B H -0.3195 1.0170 0.3715 0.058 Uiso 1 1 calc R U . . .
C14 C -0.0746(14) 1.0381(8) 0.3772(2) 0.035(3) Uani 1 1 d . . . . .
H14A H -0.0513 1.0244 0.3577 0.042 Uiso 1 1 calc R U . . .
H14B H -0.0865 1.1035 0.3788 0.042 Uiso 1 1 calc R U . . .
C15 C 0.0658(16) 1.0087(8) 0.3952(2) 0.032(3) Uani 1 1 d . . . . .
C16 C 0.0909(16) 1.0224(8) 0.4243(2) 0.033(3) Uani 1 1 d . . . . .
C17 C 0.0011(18) 1.0654(8) 0.4451(3) 0.046(4) Uani 1 1 d . . . . .
H17 H -0.0966 1.0961 0.4405 0.055 Uiso 1 1 calc R U . . .
C18 C 0.0592(16) 1.0614(8) 0.4719(3) 0.039(3) Uani 1 1 d . . . . .
H18 H -0.0011 1.0883 0.4860 0.047 Uiso 1 1 calc R U . . .
C19 C 0.2050(17) 1.0187(8) 0.4790(2) 0.038(3) Uani 1 1 d . . . . .
H19 H 0.2421 1.0189 0.4978 0.046 Uiso 1 1 calc R U . . .
C20 C 0.2981(17) 0.9759(8) 0.4594(2) 0.044(4) Uani 1 1 d . . . . .
H20 H 0.3954 0.9452 0.4643 0.053 Uiso 1 1 calc R U . . .
C21 C 0.2377(18) 0.9814(8) 0.4322(2) 0.041(4) Uani 1 1 d . . . . .
C22 C 0.1932(17) 0.9611(8) 0.3870(2) 0.035(3) Uani 1 1 d . . . . .
C23 C 0.2266(16) 0.9280(8) 0.3599(3) 0.041(4) Uani 1 1 d . . . . .
C24 C 0.2510(15) 0.8999(8) 0.3366(3) 0.038(3) Uani 1 1 d . . . . .
C25 C 0.1370(18) 0.7841(9) 0.2883(3) 0.052(4) Uani 1 1 d . . . . .
H25 H 0.0386 0.8169 0.2814 0.062 Uiso 1 1 calc R U . . .
C26 C 0.0816(19) 0.7181(10) 0.3104(3) 0.066(5) Uani 1 1 d . . . . .
H26A H 0.0070 0.6745 0.3019 0.099 Uiso 1 1 calc R U . . .
H26B H 0.0265 0.7507 0.3249 0.099 Uiso 1 1 calc R U . . .
H26C H 0.1759 0.6870 0.3186 0.099 Uiso 1 1 calc R U . . .
C27 C 0.2004(18) 0.7290(9) 0.2636(3) 0.060(4) Uani 1 1 d . . . . .
H27A H 0.2933 0.6930 0.2698 0.090 Uiso 1 1 calc R U . . .
H27B H 0.2334 0.7698 0.2490 0.090 Uiso 1 1 calc R U . . .
H27C H 0.1143 0.6898 0.2563 0.090 Uiso 1 1 calc R U . . .
C28 C 0.2579(18) 0.9784(9) 0.2807(3) 0.047(4) Uani 1 1 d . . . . .
H28 H 0.3392 1.0220 0.2884 0.056 Uiso 1 1 calc R U . . .
C29 C 0.094(2) 1.0178(12) 0.2845(3) 0.091(6) Uani 1 1 d . . . . .
H29A H 0.0762 1.0665 0.2713 0.136 Uiso 1 1 calc R U . . .
H29B H 0.0877 1.0409 0.3034 0.136 Uiso 1 1 calc R U . . .
H29C H 0.0116 0.9718 0.2814 0.136 Uiso 1 1 calc R U . . .
C30 C 0.288(2) 0.9678(10) 0.2501(3) 0.084(6) Uani 1 1 d . . . . .
H30A H 0.2167 0.9216 0.2422 0.126 Uiso 1 1 calc R U . . .
H30B H 0.4013 0.9505 0.2477 0.126 Uiso 1 1 calc R U . . .
H30C H 0.2669 1.0245 0.2406 0.126 Uiso 1 1 calc R U . . .
C31 C 0.5017(15) 0.8310(9) 0.2994(2) 0.042(4) Uani 1 1 d . . . . .
H31 H 0.5210 0.8134 0.2799 0.050 Uiso 1 1 calc R U . . .
C32 C 0.5303(17) 0.7483(10) 0.3174(3) 0.061(4) Uani 1 1 d . . . . .
H32A H 0.6418 0.7277 0.3156 0.091 Uiso 1 1 calc R U . . .
H32B H 0.4553 0.7011 0.3113 0.091 Uiso 1 1 calc R U . . .
H32C H 0.5120 0.7631 0.3367 0.091 Uiso 1 1 calc R U . . .
C33 C 0.6242(16) 0.9026(9) 0.3073(3) 0.057(4) Uani 1 1 d . . . . .
H33A H 0.6142 0.9182 0.3268 0.086 Uiso 1 1 calc R U . . .
H33B H 0.6041 0.9556 0.2959 0.086 Uiso 1 1 calc R U . . .
H33C H 0.7335 0.8802 0.3043 0.086 Uiso 1 1 calc R U . . .
C34 C 0.2105(16) 0.4790(8) 0.4007(2) 0.037(3) Uani 1 1 d . . . . .
C35 C 0.1348(15) 0.5460(9) 0.4164(2) 0.037(3) Uani 1 1 d . . . . .
C36 C 0.0037(16) 0.6235(9) 0.4478(2) 0.040(4) Uani 1 1 d . . . . .
C37 C -0.0872(15) 0.6495(9) 0.4697(2) 0.039(3) Uani 1 1 d . . . . .
H37 H -0.1310 0.6065 0.4818 0.047 Uiso 1 1 calc R U . . .
C38 C -0.1140(17) 0.7406(9) 0.4739(2) 0.045(4) Uani 1 1 d . . . . .
H38 H -0.1773 0.7595 0.4888 0.054 Uiso 1 1 calc R U . . .
C39 C -0.0491(14) 0.8033(9) 0.4566(2) 0.038(3) Uani 1 1 d . . . . .
H39 H -0.0703 0.8648 0.4593 0.046 Uiso 1 1 calc R U . . .
C40 C 0.0479(15) 0.7765(9) 0.4349(2) 0.041(4) Uani 1 1 d . . . . .
H40 H 0.0956 0.8196 0.4233 0.049 Uiso 1 1 calc R U . . .
C41 C 0.0733(16) 0.6860(8) 0.4305(2) 0.035(3) Uani 1 1 d . . . . .
C42 C 0.1618(16) 0.6363(9) 0.4101(2) 0.040(3) Uani 1 1 d . . . . .
C43 C 0.2525(15) 0.6566(9) 0.3876(2) 0.039(3) Uani 1 1 d . . . . .
H43 H 0.2682 0.7168 0.3822 0.047 Uiso 1 1 calc R U . . .
C44 C 0.3205(15) 0.5875(9) 0.3730(2) 0.038(3) Uani 1 1 d . . . . .
H44 H 0.3843 0.6022 0.3577 0.046 Uiso 1 1 calc R U . . .
C45 C 0.1856(15) 0.3836(8) 0.4071(3) 0.033(3) Uani 1 1 d . . . . .
C46 C 0.2543(18) 0.2290(8) 0.3966(2) 0.047(4) Uani 1 1 d . . . . .
H46A H 0.1671 0.2048 0.3843 0.056 Uiso 1 1 calc R U . . .
H46B H 0.2259 0.2169 0.4159 0.056 Uiso 1 1 calc R U . . .
C47 C 0.4152(15) 0.1833(9) 0.3905(2) 0.038(3) Uani 1 1 d . . . . .
H47A H 0.4016 0.1181 0.3926 0.045 Uiso 1 1 calc R U . . .
H47B H 0.4406 0.1949 0.3710 0.045 Uiso 1 1 calc R U . . .
C48 C 0.5538(16) 0.2124(8) 0.4083(2) 0.037(3) Uani 1 1 d . . . . .
C49 C 0.5793(18) 0.2072(8) 0.4379(2) 0.038(4) Uani 1 1 d . . . . .
C50 C 0.4771(15) 0.1773(7) 0.4589(2) 0.033(3) Uani 1 1 d . . . . .
H50 H 0.3713 0.1557 0.4546 0.040 Uiso 1 1 calc R U . . .
C51 C 0.5351(17) 0.1804(8) 0.4857(2) 0.039(3) Uani 1 1 d . . . . .
H51 H 0.4700 0.1588 0.5001 0.046 Uiso 1 1 calc R U . . .
C52 C 0.6917(17) 0.2156(8) 0.4925(3) 0.042(4) Uani 1 1 d . . . . .
H52 H 0.7296 0.2170 0.5112 0.050 Uiso 1 1 calc R U . . .
C53 C 0.7877(17) 0.2472(8) 0.4723(2) 0.041(3) Uani 1 1 d . . . . .
H53 H 0.8921 0.2704 0.4768 0.049 Uiso 1 1 calc R U . . .
C54 C 0.7301(16) 0.2448(8) 0.4450(2) 0.033(3) Uani 1 1 d . . . . .
C55 C 0.6921(14) 0.2513(8) 0.3992(2) 0.027(3) Uani 1 1 d . . . . .
C56 C 0.7280(15) 0.2762(8) 0.3717(3) 0.038(3) Uani 1 1 d . . . . .
C57 C 0.7589(15) 0.2978(8) 0.3478(3) 0.036(3) Uani 1 1 d . . . . .
C58 C 1.0086(16) 0.3410(9) 0.3081(3) 0.046(4) Uiso 1 1 d . . . . .
H58 H 1.0271 0.3503 0.2880 0.055 Uiso 1 1 calc R U . . .
C59 C 1.109(2) 0.2619(13) 0.3173(4) 0.102(6) Uiso 1 1 d . . . . .
H59A H 1.2234 0.2737 0.3138 0.153 Uiso 1 1 calc R U . . .
H59B H 1.0737 0.2089 0.3070 0.153 Uiso 1 1 calc R U . . .
H59C H 1.0967 0.2519 0.3371 0.153 Uiso 1 1 calc R U . . .
C60 C 1.079(2) 0.4229(12) 0.3237(4) 0.101(6) Uiso 1 1 d . . . . .
H60A H 1.0875 0.4098 0.3435 0.152 Uiso 1 1 calc R U . . .
H60B H 1.0070 0.4742 0.3206 0.152 Uiso 1 1 calc R U . . .
H60C H 1.1861 0.4367 0.3169 0.152 Uiso 1 1 calc R U . . .
C61 C 0.720(3) 0.4533(18) 0.3085(5) 0.050(9) Uiso 0.55(3) 1 d . . P A 1
H61 H 0.7819 0.4881 0.3229 0.060 Uiso 0.55(3) 1 calc R U P A 1
C62 C 0.545(5) 0.463(3) 0.3139(8) 0.079(16) Uiso 0.55(3) 1 d . . P A 1
H62A H 0.5110 0.5248 0.3098 0.118 Uiso 0.55(3) 1 calc R U P A 1
H62B H 0.5264 0.4502 0.3334 0.118 Uiso 0.55(3) 1 calc R U P A 1
H62C H 0.4818 0.4222 0.3021 0.118 Uiso 0.55(3) 1 calc R U P A 1
C63 C 0.757(3) 0.495(2) 0.2803(5) 0.054(9) Uiso 0.55(3) 1 d . . P A 1
H63A H 0.6914 0.4650 0.2658 0.081 Uiso 0.55(3) 1 calc R U P A 1
H63B H 0.8718 0.4870 0.2767 0.081 Uiso 0.55(3) 1 calc R U P A 1
H63C H 0.7305 0.5583 0.2805 0.081 Uiso 0.55(3) 1 calc R U P A 1
C61A C 0.645(3) 0.3991(19) 0.2978(5) 0.033(9) Uiso 0.45(3) 1 d . . P A 2
H61A H 0.5487 0.3626 0.2918 0.040 Uiso 0.45(3) 1 calc R U P A 2
C62A C 0.587(5) 0.469(3) 0.3193(7) 0.036(11) Uiso 0.45(3) 1 d . . P A 2
H62D H 0.6719 0.5134 0.3226 0.054 Uiso 0.45(3) 1 calc R U P A 2
H62E H 0.5651 0.4381 0.3367 0.054 Uiso 0.45(3) 1 calc R U P A 2
H62F H 0.4885 0.4978 0.3122 0.054 Uiso 0.45(3) 1 calc R U P A 2
C63A C 0.703(4) 0.451(2) 0.2720(5) 0.038(9) Uiso 0.45(3) 1 d . . P A 2
H63D H 0.6190 0.4936 0.2659 0.058 Uiso 0.45(3) 1 calc R U P A 2
H63E H 0.7219 0.4087 0.2570 0.058 Uiso 0.45(3) 1 calc R U P A 2
H63F H 0.8029 0.4829 0.2768 0.058 Uiso 0.45(3) 1 calc R U P A 2
C64 C 0.675(4) 0.2594(19) 0.2879(4) 0.033(10) Uiso 0.48(3) 1 d . . P A 1
H64 H 0.5653 0.2863 0.2853 0.040 Uiso 0.48(3) 1 calc R U P A 1
C65 C 0.659(5) 0.162(3) 0.3009(7) 0.056(11) Uiso 0.48(3) 1 d . . P A 1
H65A H 0.6172 0.1206 0.2867 0.084 Uiso 0.48(3) 1 calc R U P A 1
H65B H 0.5839 0.1638 0.3161 0.084 Uiso 0.48(3) 1 calc R U P A 1
H65C H 0.7650 0.1414 0.3079 0.084 Uiso 0.48(3) 1 calc R U P A 1
C66 C 0.759(4) 0.253(3) 0.2587(6) 0.046(9) Uiso 0.48(3) 1 d . . P A 1
H66A H 0.8666 0.2257 0.2612 0.069 Uiso 0.48(3) 1 calc R U P A 1
H66B H 0.7698 0.3125 0.2508 0.069 Uiso 0.48(3) 1 calc R U P A 1
H66C H 0.6924 0.2156 0.2461 0.069 Uiso 0.48(3) 1 calc R U P A 1
C64A C 0.754(4) 0.203(2) 0.2933(5) 0.044(9) Uiso 0.52(3) 1 d . . P A 2
H64A H 0.8352 0.1598 0.3011 0.052 Uiso 0.52(3) 1 calc R U P A 2
C65A C 0.588(4) 0.169(2) 0.2982(6) 0.051(10) Uiso 0.52(3) 1 d . . P A 2
H65D H 0.5085 0.2138 0.2920 0.076 Uiso 0.52(3) 1 calc R U P A 2
H65E H 0.5774 0.1579 0.3179 0.076 Uiso 0.52(3) 1 calc R U P A 2
H65F H 0.5705 0.1138 0.2879 0.076 Uiso 0.52(3) 1 calc R U P A 2
C66A C 0.772(4) 0.209(3) 0.2630(6) 0.050(9) Uiso 0.52(3) 1 d . . P A 2
H66D H 0.7460 0.1515 0.2545 0.074 Uiso 0.52(3) 1 calc R U P A 2
H66E H 0.8840 0.2254 0.2591 0.074 Uiso 0.52(3) 1 calc R U P A 2
H66F H 0.6987 0.2549 0.2554 0.074 Uiso 0.52(3) 1 calc R U P A 2
N1 N -0.4463(12) 0.6947(7) 0.43289(19) 0.038(3) Uani 1 1 d . . . . .
H1 H -0.4806 0.7461 0.4392 0.046 Uiso 1 1 calc R U . . .
N2 N -0.1845(13) 0.7218(7) 0.3731(2) 0.038(3) Uani 1 1 d . . . . .
N3 N -0.2244(12) 0.8978(6) 0.3820(2) 0.036(3) Uani 1 1 d . . . . .
H3 H -0.1637 0.8747 0.3692 0.044 Uiso 1 1 calc R U . . .
N4 N 0.3018(11) 0.9442(6) 0.40908(19) 0.030(2) Uani 1 1 d . . . . .
H4A H 0.3940 0.9152 0.4083 0.036 Uiso 1 1 calc R U . . .
N5 N 0.0402(12) 0.5376(7) 0.43886(19) 0.034(3) Uani 1 1 d . . . . .
H5A H 0.0082 0.4873 0.4463 0.041 Uiso 1 1 calc R U . . .
N6 N 0.3012(12) 0.5006(7) 0.37921(19) 0.038(3) Uani 1 1 d . . . . .
N7 N 0.2681(12) 0.3252(7) 0.39237(19) 0.038(3) Uani 1 1 d . . . . .
H7A H 0.3328 0.3451 0.3797 0.045 Uiso 1 1 calc R U . . .
N8 N 0.7997(13) 0.2694(6) 0.42093(19) 0.041(3) Uani 1 1 d . . . . .
H8 H 0.8967 0.2927 0.4195 0.049 Uiso 1 1 calc R U . . .
O1 O -0.3974(10) 0.8685(5) 0.41628(17) 0.042(2) Uani 1 1 d . . . . .
O2 O 0.0911(11) 0.3619(6) 0.42551(17) 0.047(2) Uani 1 1 d . . . . .
Si1 Si 0.2865(5) 0.8699(2) 0.30082(7) 0.0397(10) Uani 1 1 d . . . . .
Si2 Si 0.7920(5) 0.3254(3) 0.31179(7) 0.0461(11) Uani 1 1 d . . . . .

loop_
_atom_site_aniso_label
_atom_site_aniso_U_11
_atom_site_aniso_U_22
_atom_site_aniso_U_33
_atom_site_aniso_U_23
_atom_site_aniso_U_13
_atom_site_aniso_U_12
C1 0.024(8) 0.026(9) 0.052(8) -0.002(7) 0.006(6) -0.008(7)
C2 0.037(9) 0.025(9) 0.047(8) -0.009(6) -0.008(7) -0.003(8)
C3 0.027(8) 0.028(9) 0.044(8) 0.003(7) 0.006(6) -0.007(7)
C4 0.028(8) 0.018(8) 0.049(8) -0.005(6) 0.008(6) -0.005(7)
C5 0.065(11) 0.037(10) 0.038(7) 0.000(7) 0.008(7) -0.015(9)
C6 0.032(9) 0.032(9) 0.045(8) 0.007(7) 0.002(6) -0.008(8)
C7 0.053(10) 0.018(9) 0.042(8) -0.006(6) -0.001(7) 0.005(8)
C8 0.033(8) 0.023(9) 0.042(7) 0.002(6) 0.001(6) -0.008(8)
C9 0.033(9) 0.036(10) 0.047(8) -0.003(6) -0.003(7) -0.004(8)
C10 0.048(10) 0.031(9) 0.045(8) -0.001(7) -0.003(7) 0.005(8)
C11 0.048(10) 0.049(11) 0.044(8) 0.007(7) -0.005(7) 0.010(9)
C12 0.061(11) 0.036(11) 0.046(9) -0.007(8) -0.006(8) 0.002(9)
C13 0.047(10) 0.041(10) 0.056(8) -0.001(7) 0.005(7) -0.009(9)
C14 0.027(8) 0.028(8) 0.050(8) 0.002(6) 0.011(6) 0.004(7)
C15 0.040(9) 0.010(7) 0.047(8) 0.003(6) 0.011(7) 0.005(7)
C16 0.028(9) 0.016(8) 0.054(9) 0.001(6) 0.003(7) 0.009(7)
C17 0.066(11) 0.019(8) 0.054(9) -0.001(6) 0.018(8) 0.004(8)
C18 0.032(9) 0.034(9) 0.052(9) -0.008(6) 0.016(7) -0.012(8)
C19 0.040(10) 0.030(8) 0.045(8) -0.001(6) 0.011(7) -0.016(8)
C20 0.055(10) 0.030(9) 0.047(9) 0.005(6) 0.008(7) -0.010(8)
C21 0.062(11) 0.027(8) 0.035(8) -0.004(6) 0.011(7) -0.006(8)
C22 0.044(10) 0.024(8) 0.037(8) -0.001(6) 0.005(7) -0.003(8)
C23 0.041(10) 0.022(8) 0.059(10) 0.003(7) -0.001(7) 0.011(7)
C24 0.032(9) 0.031(8) 0.052(9) -0.002(7) 0.006(6) -0.010(7)
C25 0.061(11) 0.037(9) 0.057(9) 0.001(7) -0.002(7) 0.011(8)
C26 0.081(12) 0.062(11) 0.056(9) 0.012(8) 0.004(8) -0.010(10)
C27 0.080(12) 0.035(9) 0.064(9) -0.009(7) -0.013(8) 0.000(9)
C28 0.046(10) 0.035(9) 0.060(9) -0.002(6) 0.008(7) 0.002(8)
C29 0.102(16) 0.098(15) 0.073(11) 0.037(10) 0.006(10) -0.007(13)
C30 0.161(19) 0.046(10) 0.048(9) 0.007(7) 0.032(10) 0.001(12)
C31 0.039(9) 0.039(9) 0.046(8) 0.000(6) 0.001(6) -0.005(8)
C32 0.051(11) 0.050(10) 0.081(10) -0.004(8) -0.001(8) 0.014(9)
C33 0.038(10) 0.049(10) 0.086(11) -0.008(8) 0.013(8) 0.004(9)
C34 0.048(10) 0.024(9) 0.040(8) 0.008(6) -0.004(7) -0.009(8)
C35 0.024(8) 0.047(11) 0.041(8) 0.006(7) 0.008(6) 0.010(8)
C36 0.034(9) 0.041(10) 0.045(8) 0.002(7) -0.001(6) -0.024(8)
C37 0.034(9) 0.043(10) 0.040(8) 0.004(6) 0.000(6) 0.019(8)
C38 0.057(10) 0.035(10) 0.044(8) -0.004(7) -0.002(7) -0.001(9)
C39 0.026(8) 0.030(9) 0.060(9) 0.004(7) -0.006(7) 0.024(8)
C40 0.031(9) 0.039(10) 0.053(8) -0.002(7) 0.012(7) -0.021(8)
C41 0.042(9) 0.016(8) 0.046(8) -0.002(6) -0.005(6) -0.007(8)
C42 0.049(10) 0.030(9) 0.040(8) 0.009(7) -0.008(7) -0.001(8)
C43 0.042(9) 0.022(8) 0.053(8) 0.008(7) -0.004(7) 0.013(8)
C44 0.032(9) 0.035(10) 0.048(8) 0.016(7) 0.000(6) 0.008(8)
C45 0.024(8) 0.023(9) 0.051(8) 0.000(7) -0.002(7) -0.006(8)
C46 0.070(12) 0.025(9) 0.045(8) 0.008(6) -0.005(7) -0.014(9)
C47 0.040(9) 0.031(8) 0.043(7) -0.001(6) 0.002(6) -0.006(8)
C48 0.041(10) 0.034(9) 0.038(8) -0.008(6) 0.006(7) -0.009(8)
C49 0.070(12) 0.007(7) 0.038(8) 0.008(5) 0.014(7) 0.016(8)
C50 0.028(8) 0.016(7) 0.056(9) 0.006(6) -0.004(7) -0.007(7)
C51 0.049(11) 0.019(8) 0.048(9) 0.002(6) 0.009(7) 0.007(8)
C52 0.048(10) 0.034(9) 0.043(8) -0.002(6) 0.001(7) 0.013(8)
C53 0.049(9) 0.031(8) 0.041(8) 0.001(6) -0.005(7) -0.006(8)
C54 0.033(9) 0.010(7) 0.056(10) 0.000(6) 0.001(7) -0.015(7)
C55 0.014(8) 0.027(8) 0.039(8) 0.001(6) 0.001(6) 0.002(7)
C56 0.029(9) 0.031(8) 0.053(10) -0.001(7) -0.008(7) 0.013(7)
C57 0.039(9) 0.018(8) 0.050(9) -0.001(6) 0.001(6) -0.003(7)
N1 0.038(7) 0.033(7) 0.044(6) -0.008(5) 0.011(5) 0.003(6)
N2 0.041(8) 0.019(7) 0.054(7) 0.002(5) 0.009(6) 0.011(6)
N3 0.040(7) 0.014(7) 0.056(7) 0.000(5) 0.010(5) -0.004(6)
N4 0.013(6) 0.028(6) 0.048(6) -0.002(5) 0.004(5) 0.000(5)
N5 0.034(7) 0.016(7) 0.053(7) 0.001(5) 0.005(5) -0.010(6)
N6 0.026(7) 0.045(8) 0.043(6) 0.005(5) -0.004(5) 0.008(6)
N7 0.043(7) 0.028(7) 0.042(6) 0.008(5) 0.010(5) -0.003(6)
N8 0.059(8) 0.029(7) 0.035(6) 0.003(5) 0.006(6) -0.003(6)
O1 0.045(6) 0.023(5) 0.057(6) -0.002(4) 0.006(5) 0.008(5)
O2 0.058(7) 0.036(6) 0.048(5) 0.007(4) 0.014(5) -0.012(5)
Si1 0.044(3) 0.031(2) 0.044(2) -0.0034(16) 0.0044(17) 0.000(2)
Si2 0.044(3) 0.052(3) 0.043(2) 0.0034(18) 0.0069(17) -0.002(2)

loop_
_atom_type_symbol
_atom_type_description
_atom_type_scat_dispersion_real
_atom_type_scat_dispersion_imag
_atom_type_scat_source
C C 0.0181 0.0091 'International Tables Vol C Tables 4.2.6.8 and 6.1.1.4'
H H 0.0000 0.0000 'International Tables Vol C Tables 4.2.6.8 and 6.1.1.4'
N N 0.0311 0.0180 'International Tables Vol C Tables 4.2.6.8 and 6.1.1.4'
O O 0.0492 0.0322 'International Tables Vol C Tables 4.2.6.8 and 6.1.1.4'
Si Si 0.2541 0.3302 'International Tables Vol C Tables 4.2.6.8 and 6.1.1.4'

loop_
_geom_angle_atom_site_label_1
_geom_angle_atom_site_label_2
_geom_angle_atom_site_label_3
_geom_angle
N2 C1 C2 121.9(12)
N2 C1 C12 117.8(12)
C2 C1 C12 120.4(12)
N1 C2 C1 130.9(12)
N1 C2 C9 108.7(11)
C1 C2 C9 120.4(12)
C4 C3 C8 123.5(12)
C4 C3 N1 127.5(12)
C8 C3 N1 108.9(10)
C3 C4 C5 115.8(12)
C3 C4 H4 122.1
C5 C4 H4 122.1
C4 C5 C6 121.4(12)
C4 C5 H5 119.3
C6 C5 H5 119.3
C7 C6 C5 121.2(12)
C7 C6 H6 119.4
C5 C6 H6 119.4
C6 C7 C8 118.8(12)
C6 C7 H7 120.6
C8 C7 H7 120.6
C7 C8 C3 119.2(11)
C7 C8 C9 134.3(12)
C3 C8 C9 106.5(11)
C2 C9 C10 117.5(12)
C2 C9 C8 106.7(11)
C10 C9 C8 135.7(13)
C11 C10 C9 116.6(12)
C11 C10 H10 121.7
C9 C10 H10 121.7
N2 C11 C10 126.2(13)
N2 C11 H11 116.9
C10 C11 H11 116.9
O1 C12 N3 123.7(12)
O1 C12 C1 119.7(13)
N3 C12 C1 116.7(13)
N3 C13 C14 111.9(11)
N3 C13 H13A 109.2
C14 C13 H13A 109.2
N3 C13 H13B 109.2
C14 C13 H13B 109.2
H13A C13 H13B 107.9
C15 C14 C13 113.7(10)
C15 C14 H14A 108.8
C13 C14 H14A 108.8
C15 C14 H14B 108.8
C13 C14 H14B 108.8
H14A C14 H14B 107.7
C22 C15 C16 106.2(11)
C22 C15 C14 125.7(11)
C16 C15 C14 128.0(12)
C21 C16 C17 118.2(12)
C21 C16 C15 107.5(10)
C17 C16 C15 134.4(13)
C18 C17 C16 118.4(13)
C18 C17 H17 120.8
C16 C17 H17 120.8
C17 C18 C19 121.7(12)
C17 C18 H18 119.1
C19 C18 H18 119.1
C18 C19 C20 122.3(12)
C18 C19 H19 118.8
C20 C19 H19 118.8
C21 C20 C19 115.2(13)
C21 C20 H20 122.4
C19 C20 H20 122.4
N4 C21 C20 127.6(14)
N4 C21 C16 108.1(11)
C20 C21 C16 124.2(12)
C15 C22 N4 111.1(10)
C15 C22 C23 129.1(12)
N4 C22 C23 119.8(12)
C24 C23 C22 178.3(14)
C23 C24 Si1 174.2(11)
C26 C25 C27 108.1(11)
C26 C25 Si1 115.2(9)
C27 C25 Si1 112.1(10)
C26 C25 H25 107.0
C27 C25 H25 107.0
Si1 C25 H25 107.0
C25 C26 H26A 109.5
C25 C26 H26B 109.5
H26A C26 H26B 109.5
C25 C26 H26C 109.5
H26A C26 H26C 109.5
H26B C26 H26C 109.5
C25 C27 H27A 109.5
C25 C27 H27B 109.5
H27A C27 H27B 109.5
C25 C27 H27C 109.5
H27A C27 H27C 109.5
H27B C27 H27C 109.5
C29 C28 C30 110.0(13)
C29 C28 Si1 111.9(10)
C30 C28 Si1 112.7(9)
C29 C28 H28 107.3
C30 C28 H28 107.3
Si1 C28 H28 107.3
C28 C29 H29A 109.5
C28 C29 H29B 109.5
H29A C29 H29B 109.5
C28 C29 H29C 109.5
H29A C29 H29C 109.5
H29B C29 H29C 109.5
C28 C30 H30A 109.5
C28 C30 H30B 109.5
H30A C30 H30B 109.5
C28 C30 H30C 109.5
H30A C30 H30C 109.5
H30B C30 H30C 109.5
C33 C31 C32 110.1(11)
C33 C31 Si1 113.4(9)
C32 C31 Si1 111.1(9)
C33 C31 H31 107.3
C32 C31 H31 107.3
Si1 C31 H31 107.3
C31 C32 H32A 109.5
C31 C32 H32B 109.5
H32A C32 H32B 109.5
C31 C32 H32C 109.5
H32A C32 H32C 109.5
H32B C32 H32C 109.5
C31 C33 H33A 109.5
C31 C33 H33B 109.5
H33A C33 H33B 109.5
C31 C33 H33C 109.5
H33A C33 H33C 109.5
H33B C33 H33C 109.5
N6 C34 C35 120.9(11)
N6 C34 C45 118.6(12)
C35 C34 C45 120.5(12)
N5 C35 C42 111.2(11)
N5 C35 C34 129.5(12)
C42 C35 C34 119.3(11)
C37 C36 N5 129.2(12)
C37 C36 C41 121.3(13)
N5 C36 C41 109.5(11)
C36 C37 C38 118.8(13)
C36 C37 H37 120.6
C38 C37 H37 120.6
C39 C38 C37 120.6(12)
C39 C38 H38 119.7
C37 C38 H38 119.7
C38 C39 C40 120.4(12)
C38 C39 H39 119.8
C40 C39 H39 119.8
C41 C40 C39 119.1(12)
C41 C40 H40 120.4
C39 C40 H40 120.4
C40 C41 C36 119.7(12)
C40 C41 C42 133.3(12)
C36 C41 C42 107.0(11)
C43 C42 C35 118.6(12)
C43 C42 C41 136.4(12)
C35 C42 C41 104.9(11)
C42 C43 C44 118.8(12)
C42 C43 H43 120.6
C44 C43 H43 120.6
N6 C44 C43 123.6(12)
N6 C44 H44 118.2
C43 C44 H44 118.2
O2 C45 N7 123.8(11)
O2 C45 C34 119.6(12)
N7 C45 C34 116.5(11)
N7 C46 C47 110.0(11)
N7 C46 H46A 109.7
C47 C46 H46A 109.7
N7 C46 H46B 109.7
C47 C46 H46B 109.7
H46A C46 H46B 108.2
C48 C47 C46 114.5(10)
C48 C47 H47A 108.6
C46 C47 H47A 108.6
C48 C47 H47B 108.6
C46 C47 H47B 108.6
H47A C47 H47B 107.6
C55 C48 C49 104.3(11)
C55 C48 C47 125.2(11)
C49 C48 C47 130.4(12)
C54 C49 C50 119.8(11)
C54 C49 C48 108.7(11)
C50 C49 C48 131.3(14)
C51 C50 C49 118.2(12)
C51 C50 H50 120.9
C49 C50 H50 120.9
C50 C51 C52 121.0(12)
C50 C51 H51 119.5
C52 C51 H51 119.5
C53 C52 C51 120.7(12)
C53 C52 H52 119.6
C51 C52 H52 119.6
C52 C53 C54 118.9(13)
C52 C53 H53 120.6
C54 C53 H53 120.6
N8 C54 C53 131.4(13)
N8 C54 C49 107.2(10)
C53 C54 C49 121.2(11)
C48 C55 N8 111.2(10)
C48 C55 C56 128.0(11)
N8 C55 C56 120.7(11)
C57 C56 C55 179.8(16)
C56 C57 Si2 176.1(11)
C59 C58 C60 106.6(12)
C59 C58 Si2 114.0(11)
C60 C58 Si2 114.1(11)
C59 C58 H58 107.3
C60 C58 H58 107.3
Si2 C58 H58 107.3
C58 C59 H59A 109.5
C58 C59 H59B 109.5
H59A C59 H59B 109.5
C58 C59 H59C 109.5
H59A C59 H59C 109.5
H59B C59 H59C 109.5
C58 C60 H60A 109.5
C58 C60 H60B 109.5
H60A C60 H60B 109.5
C58 C60 H60C 109.5
H60A C60 H60C 109.5
H60B C60 H60C 109.5
C62 C61 C63 110(2)
C62 C61 Si2 112(2)
C63 C61 Si2 112.9(18)
C62 C61 H61 107.4
C63 C61 H61 107.4
Si2 C61 H61 107.4
C61 C62 H62A 109.5
C61 C62 H62B 109.5
H62A C62 H62B 109.5
C61 C62 H62C 109.5
H62A C62 H62C 109.5
H62B C62 H62C 109.5
C61 C63 H63A 109.5
C61 C63 H63B 109.5
H63A C63 H63B 109.5
C61 C63 H63C 109.5
H63A C63 H63C 109.5
H63B C63 H63C 109.5
C63A C61A C62A 108(3)
C63A C61A Si2 113.2(19)
C62A C61A Si2 113(2)
C63A C61A H61A 107.5
C62A C61A H61A 107.5
Si2 C61A H61A 107.5
C61A C62A H62D 109.5
C61A C62A H62E 109.5
H62D C62A H62E 109.5
C61A C62A H62F 109.5
H62D C62A H62F 109.5
H62E C62A H62F 109.5
C61A C63A H63D 109.5
C61A C63A H63E 109.5
H63D C63A H63E 109.5
C61A C63A H63F 109.5
H63D C63A H63F 109.5
H63E C63A H63F 109.5
C65 C64 C66 110(2)
C65 C64 Si2 108(2)
C66 C64 Si2 111.5(19)
C65 C64 H64 109.3
C66 C64 H64 109.3
Si2 C64 H64 109.3
C64 C65 H65A 109.5
C64 C65 H65B 109.5
H65A C65 H65B 109.5
C64 C65 H65C 109.5
H65A C65 H65C 109.5
H65B C65 H65C 109.5
C64 C66 H66A 109.5
C64 C66 H66B 109.5
H66A C66 H66B 109.5
C64 C66 H66C 109.5
H66A C66 H66C 109.5
H66B C66 H66C 109.5
C66A C64A C65A 108(2)
C66A C64A Si2 111(2)
C65A C64A Si2 111(2)
C66A C64A H64A 109.0
C65A C64A H64A 109.0
Si2 C64A H64A 109.0
C64A C65A H65D 109.5
C64A C65A H65E 109.5
H65D C65A H65E 109.5
C64A C65A H65F 109.5
H65D C65A H65F 109.5
H65E C65A H65F 109.5
C64A C66A H66D 109.5
C64A C66A H66E 109.5
H66D C66A H66E 109.5
C64A C66A H66F 109.5
H66D C66A H66F 109.5
H66E C66A H66F 109.5
C2 N1 C3 109.0(10)
C2 N1 H1 125.5
C3 N1 H1 125.5
C1 N2 C11 117.3(11)
C12 N3 C13 123.6(11)
C12 N3 H3 118.2
C13 N3 H3 118.2
C21 N4 C22 107.1(10)
C21 N4 H4A 126.4
C22 N4 H4A 126.4
C35 N5 C36 107.4(10)
C35 N5 H5A 126.3
C36 N5 H5A 126.3
C34 N6 C44 118.7(11)
C45 N7 C46 121.9(10)
C45 N7 H7A 119.0
C46 N7 H7A 119.0
C54 N8 C55 108.5(11)
C54 N8 H8 125.8
C55 N8 H8 125.8
C24 Si1 C25 110.6(6)
C24 Si1 C31 107.1(6)
C25 Si1 C31 113.0(6)
C24 Si1 C28 104.7(6)
C25 Si1 C28 110.7(6)
C31 Si1 C28 110.4(6)
C61A Si2 C58 123.5(10)
C64 Si2 C58 121.4(10)
C61A Si2 C57 112.7(9)
C64 Si2 C57 113.5(9)
C58 Si2 C57 107.7(6)
C64 Si2 C61 109.0(13)
C58 Si2 C61 99.2(9)
C57 Si2 C61 103.9(8)
C61A Si2 C64A 107.3(14)
C58 Si2 C64A 101.9(10)
C57 Si2 C64A 100.9(8)

loop_
_geom_bond_atom_site_label_1
_geom_bond_atom_site_label_2
_geom_bond_distance
C1 N2 1.332(15)
C1 C2 1.396(17)
C1 C12 1.483(18)
C2 N1 1.372(15)
C2 C9 1.409(17)
C3 C4 1.370(16)
C3 C8 1.393(16)
C3 N1 1.394(15)
C4 C5 1.394(16)
C4 H4 0.9500
C5 C6 1.398(17)
C5 H5 0.9500
C6 C7 1.353(16)
C6 H6 0.9500
C7 C8 1.388(16)
C7 H7 0.9500
C8 C9 1.449(17)
C9 C10 1.419(17)
C10 C11 1.377(17)
C10 H10 0.9500
C11 N2 1.346(16)
C11 H11 0.9500
C12 O1 1.257(15)
C12 N3 1.321(16)
C13 N3 1.455(15)
C13 C14 1.509(16)
C13 H13A 0.9900
C13 H13B 0.9900
C14 C15 1.497(16)
C14 H14A 0.9900
C14 H14B 0.9900
C15 C22 1.344(16)
C15 C16 1.431(16)
C16 C21 1.403(17)
C16 C17 1.427(17)
C17 C18 1.368(17)
C17 H17 0.9500
C18 C19 1.398(17)
C18 H18 0.9500
C19 C20 1.398(17)
C19 H19 0.9500
C20 C21 1.397(17)
C20 H20 0.9500
C21 N4 1.374(14)
C22 N4 1.396(14)
C22 C23 1.439(18)
C23 C24 1.230(16)
C24 Si1 1.823(13)
C25 C26 1.540(18)
C25 C27 1.561(17)
C25 Si1 1.872(14)
C25 H25 1.0000
C26 H26A 0.9800
C26 H26B 0.9800
C26 H26C 0.9800
C27 H27A 0.9800
C27 H27B 0.9800
C27 H27C 0.9800
C28 C29 1.49(2)
C28 C30 1.524(17)
C28 Si1 1.906(13)
C28 H28 1.0000
C29 H29A 0.9800
C29 H29B 0.9800
C29 H29C 0.9800
C30 H30A 0.9800
C30 H30B 0.9800
C30 H30C 0.9800
C31 C33 1.516(17)
C31 C32 1.527(17)
C31 Si1 1.877(13)
C31 H31 1.0000
C32 H32A 0.9800
C32 H32B 0.9800
C32 H32C 0.9800
C33 H33A 0.9800
C33 H33B 0.9800
C33 H33C 0.9800
C34 N6 1.345(15)
C34 C35 1.419(17)
C34 C45 1.480(17)
C35 N5 1.367(14)
C35 C42 1.408(17)
C36 C37 1.377(17)
C36 N5 1.395(16)
C36 C41 1.396(16)
C37 C38 1.400(17)
C37 H37 0.9500
C38 C39 1.381(17)
C38 H38 0.9500
C39 C40 1.403(16)
C39 H39 0.9500
C40 C41 1.391(17)
C40 H40 0.9500
C41 C42 1.454(17)
C42 C43 1.378(17)
C43 C44 1.386(16)
C43 H43 0.9500
C44 N6 1.349(15)
C44 H44 0.9500
C45 O2 1.249(14)
C45 N7 1.332(15)
C46 N7 1.462(15)
C46 C47 1.536(17)
C46 H46A 0.9900
C46 H46B 0.9900
C47 C48 1.478(16)
C47 H47A 0.9900
C47 H47B 0.9900
C48 C55 1.371(16)
C48 C49 1.444(16)
C49 C54 1.401(17)
C49 C50 1.420(16)
C50 C51 1.369(16)
C50 H50 0.9500
C51 C52 1.426(17)
C51 H51 0.9500
C52 C53 1.366(17)
C52 H52 0.9500
C53 C54 1.390(16)
C53 H53 0.9500
C54 N8 1.369(14)
C55 N8 1.383(14)
C55 C56 1.424(17)
C56 C57 1.238(16)
C57 Si2 1.822(13)
C58 C59 1.51(2)
C58 C60 1.55(2)
C58 Si2 1.822(13)
C58 H58 1.0000
C59 H59A 0.9800
C59 H59B 0.9800
C59 H59C 0.9800
C60 H60A 0.9800
C60 H60B 0.9800
C60 H60C 0.9800
C61 C62 1.49(5)
C61 C63 1.54(3)
C61 Si2 2.01(3)
C61 H61 1.0000
C62 H62A 0.9800
C62 H62B 0.9800
C62 H62C 0.9800
C63 H63A 0.9800
C63 H63B 0.9800
C63 H63C 0.9800
C61A C63A 1.56(4)
C61A C62A 1.56(5)
C61A Si2 1.76(3)
C61A H61A 1.0000
C62A H62D 0.9800
C62A H62E 0.9800
C62A H62F 0.9800
C63A H63D 0.9800
C63A H63E 0.9800
C63A H63F 0.9800
C64 C65 1.60(5)
C64 C66 1.60(4)
C64 Si2 1.78(2)
C64 H64 1.0000
C65 H65A 0.9800
C65 H65B 0.9800
C65 H65C 0.9800
C66 H66A 0.9800
C66 H66B 0.9800
C66 H66C 0.9800
C64A C66A 1.48(3)
C64A C65A 1.49(5)
C64A Si2 2.06(3)
C64A H64A 1.0000
C65A H65D 0.9800
C65A H65E 0.9800
C65A H65F 0.9800
C66A H66D 0.9800
C66A H66E 0.9800
C66A H66F 0.9800
N1 H1 0.8800
N3 H3 0.8800
N4 H4A 0.8800
N5 H5A 0.8800
N7 H7A 0.8800
N8 H8 0.8800
